data_7013205
loop_
_publ_author_name
'Javier A. Cabeza'
'Ignacio del R\'io'
'Pablo Garc\'ia-\'Alvarez'
'V\'ictor Riera'
'Marta Su\'arez'
'Santiago Garc\'ia-Granda'

_publ_section_title
;
 Hexaruthenium cluster complexes of basal edge-bridged square pyramidal
 metallic skeleton. First efficient synthesis and reactivity studies
;
_journal_issue 14
_journal_name_full 'Dalton Trans.'
_journal_page_first 2808
_journal_page_last 2809
_journal_paper_doi 10.1039/b305551e
_journal_year 2003
_chemical_compound_source
;
Synthesis. Crystallization from a
dichloromethane/hexanes solution
at room temperature by slow liquid-liquid difussion.
;
_chemical_formula_moiety 'C36 H30 N P2, C21 H9 N2 O15 Ru6'
_chemical_formula_sum 'C57 H39 N3 O15 P2 Ru6'
_chemical_formula_weight 1674.27
_space_group_IT_number 2
_symmetry_cell_setting triclinic
_symmetry_space_group_name_Hall '-P 1'
_symmetry_space_group_name_H-M 'P -1'
_atom_sites_solution_hydrogens geom
_atom_sites_solution_primary direct
_atom_sites_solution_secondary difmap
_audit_creation_method SHELXL-97
_cell_angle_alpha 108.457(2)
_cell_angle_beta 94.069(3)
_cell_angle_gamma 96.956(2)
_cell_formula_units_Z 2
_cell_length_a 11.7624(4)
_cell_length_b 15.2986(6)
_cell_length_c 17.4724(7)
_cell_measurement_temperature 120(2)
_cell_volume 2940.4(2)
_computing_cell_refinement 'HKL Scalepack (Otwinowski & Minor 1997)'
_computing_data_collection 'Collect (Nonius BV, 1997-2000)'
_computing_data_reduction 'HKL Denzo and Scalepack (Otwinowski & Minor 1997)'
_computing_molecular_graphics 'EUCLID (Spek, 1982)'
_computing_publication_material 'SHELXL-97 (Sheldrick, 1997)'
_computing_structure_refinement 'SHELXL-97 (Sheldrick, 1997)'
_computing_structure_solution 'DIRDIF-96 (Beurskens et al., 1996)'
_diffrn_ambient_temperature 120(2)
_diffrn_detector_area_resol_mean 9
_diffrn_measured_fraction_theta_full 0.988
_diffrn_measured_fraction_theta_max 0.988
_diffrn_measurement_device '95mm CCD camera on \k-goniostat'
_diffrn_measurement_device_type KappaCCD
_diffrn_measurement_method CCD
_diffrn_radiation_monochromator 'horizontally mounted graphite crystal'
_diffrn_radiation_source 'fine-focus sealed tube'
_diffrn_radiation_type CuK\a
_diffrn_radiation_wavelength 1.54180
_diffrn_reflns_av_R_equivalents 0.050
_diffrn_reflns_av_sigmaI/netI 0.0663
_diffrn_reflns_limit_h_max 14
_diffrn_reflns_limit_h_min -14
_diffrn_reflns_limit_k_max 17
_diffrn_reflns_limit_k_min -18
_diffrn_reflns_limit_l_max 21
_diffrn_reflns_limit_l_min 0
_diffrn_reflns_number 19079
_diffrn_reflns_theta_full 68.64
_diffrn_reflns_theta_max 68.64
_diffrn_reflns_theta_min 2.68
_exptl_absorpt_coefficient_mu 13.263
_exptl_absorpt_correction_T_max 0.136
_exptl_absorpt_correction_T_min 0.110
_exptl_absorpt_correction_type multi-scan
_exptl_absorpt_process_details
;
multi-scan from symmetry-related measurements
Sortav (Blessing 1995)
;
_exptl_crystal_colour 'dark green'
_exptl_crystal_density_diffrn 1.891
_exptl_crystal_density_method 'not measured'
_exptl_crystal_description prismatic
_exptl_crystal_F_000 1632
_exptl_crystal_size_max 0.250
_exptl_crystal_size_mid 0.175
_exptl_crystal_size_min 0.150
_refine_diff_density_max 2.011
_refine_diff_density_min -1.533
_refine_diff_density_rms 0.171
_refine_ls_extinction_method none
_refine_ls_goodness_of_fit_ref 0.977
_refine_ls_hydrogen_treatment mixed
_refine_ls_matrix_type full
_refine_ls_number_parameters 748
_refine_ls_number_reflns 10736
_refine_ls_number_restraints 0
_refine_ls_restrained_S_all 0.977
_refine_ls_R_factor_all 0.0611
_refine_ls_R_factor_gt 0.0508
_refine_ls_shift/su_max 0.001
_refine_ls_shift/su_mean 0.000
_refine_ls_structure_factor_coef Fsqd
_refine_ls_weighting_details 'calc w=1/[\s^2^(Fo^2^)+(0.0950P)^2^+0.0000P] where P=(Fo^2^+2Fc^2^)/3'
_refine_ls_weighting_scheme calc
_refine_ls_wR_factor_gt 0.1369
_refine_ls_wR_factor_ref 0.1427
_reflns_number_gt 8534
_reflns_number_total 10736
_reflns_threshold_expression >2sigma(I)
_cod_data_source_file b305551e.txt
_cod_data_source_block 5b
_cod_original_cell_volume 2940.43(19)
_cod_database_code 7013205

loop_
_symmetry_equiv_pos_as_xyz
'x, y, z'
'-x, -y, -z'

loop_
_atom_site_label
_atom_site_type_symbol
_atom_site_fract_x
_atom_site_fract_y
_atom_site_fract_z
_atom_site_U_iso_or_equiv
_atom_site_adp_type
_atom_site_occupancy
_atom_site_symmetry_multiplicity
_atom_site_calc_flag
_atom_site_refinement_flags
_atom_site_disorder_assembly
_atom_site_disorder_group
C1 C 0.1486(5) 0.5917(4) 0.7027(4) 0.0336(12) Uani 1 1 d . . .
C2 C 0.1532(6) 0.5761(4) 0.6211(4) 0.0422(15) Uani 1 1 d . . .
H2 H 0.0926 0.5876 0.5903 0.051 Uiso 1 1 calc R . .
C3 C 0.2473(6) 0.5434(5) 0.5841(5) 0.0464(16) Uani 1 1 d . . .
H3 H 0.2521 0.5350 0.5294 0.056 Uiso 1 1 calc R . .
C4 C 0.3335(6) 0.5236(5) 0.6309(4) 0.0443(15) Uani 1 1 d . . .
H4 H 0.3966 0.5001 0.6072 0.053 Uiso 1 1 calc R . .
C5 C 0.3272(6) 0.5383(4) 0.7124(4) 0.0400(14) Uani 1 1 d . . .
C6 C 0.4230(6) 0.5183(5) 0.7619(5) 0.0482(17) Uani 1 1 d . . .
H6A H 0.4060 0.5321 0.8170 0.072 Uiso 1 1 calc R . .
H6B H 0.4936 0.5563 0.7605 0.072 Uiso 1 1 calc R . .
H6C H 0.4312 0.4537 0.7400 0.072 Uiso 1 1 calc R . .
C11 C 0.5378(6) 0.7455(5) 0.2250(5) 0.0438(15) Uani 1 1 d . . .
C12 C 0.5389(7) 0.6989(5) 0.1423(5) 0.0508(17) Uani 1 1 d . . .
H12 H 0.5941 0.7192 0.1135 0.061 Uiso 1 1 calc R . .
C13 C 0.4546(8) 0.6205(6) 0.1033(6) 0.067(3) Uani 1 1 d . . .
H13 H 0.4561 0.5882 0.0486 0.081 Uiso 1 1 calc R . .
C14 C 0.3727(8) 0.5910(6) 0.1424(7) 0.073(3) Uani 1 1 d . . .
H14 H 0.3170 0.5399 0.1147 0.088 Uiso 1 1 calc R . .
C15 C 0.3710(7) 0.6371(6) 0.2248(8) 0.074(3) Uani 1 1 d . . .
H15 H 0.3143 0.6166 0.2523 0.089 Uiso 1 1 calc R . .
C16 C 0.4545(7) 0.7144(5) 0.2666(6) 0.0544(19) Uani 1 1 d . . .
H16 H 0.4540 0.7446 0.3219 0.065 Uiso 1 1 calc R . .
C21 C 0.7317(6) 0.8745(4) 0.2084(4) 0.0390(14) Uani 1 1 d . . .
C22 C 0.8130(7) 0.8167(5) 0.1809(5) 0.0505(17) Uani 1 1 d . . .
H22 H 0.8150 0.7637 0.1958 0.061 Uiso 1 1 calc R . .
C23 C 0.8905(7) 0.8378(6) 0.1315(5) 0.0566(19) Uani 1 1 d . . .
H23 H 0.9453 0.7991 0.1138 0.068 Uiso 1 1 calc R . .
C24 C 0.8877(7) 0.9152(6) 0.1081(5) 0.0562(19) Uani 1 1 d . . .
H24 H 0.9392 0.9283 0.0737 0.067 Uiso 1 1 calc R . .
C25 C 0.8074(7) 0.9739(6) 0.1363(5) 0.0561(19) Uani 1 1 d . . .
H25 H 0.8065 1.0274 0.1220 0.067 Uiso 1 1 calc R . .
C26 C 0.7286(6) 0.9528(5) 0.1854(5) 0.0460(16) Uani 1 1 d . . .
H26 H 0.6737 0.9913 0.2030 0.055 Uiso 1 1 calc R . .
C31 C 0.7243(6) 0.8328(5) 0.3580(4) 0.0420(15) Uani 1 1 d . . .
C32 C 0.7744(7) 0.9103(6) 0.4225(5) 0.0542(18) Uani 1 1 d . . .
H32 H 0.7563 0.9692 0.4274 0.065 Uiso 1 1 calc R . .
C33 C 0.8532(7) 0.8971(7) 0.4799(5) 0.064(2) Uani 1 1 d . . .
H33 H 0.8883 0.9479 0.5240 0.077 Uiso 1 1 calc R . .
C34 C 0.8793(7) 0.8092(7) 0.4719(5) 0.061(2) Uani 1 1 d . . .
H34 H 0.9320 0.8012 0.5105 0.074 Uiso 1 1 calc R . .
C35 C 0.8285(7) 0.7340(7) 0.4076(5) 0.061(2) Uani 1 1 d . . .
H35 H 0.8471 0.6753 0.4030 0.073 Uiso 1 1 calc R . .
C36 C 0.7511(6) 0.7436(5) 0.3504(5) 0.0493(17) Uani 1 1 d . . .
H36 H 0.7164 0.6920 0.3069 0.059 Uiso 1 1 calc R . .
C41 C 0.4263(6) 0.9912(5) 0.2073(4) 0.0443(15) Uani 1 1 d . . .
C42 C 0.4124(7) 0.9123(6) 0.1387(5) 0.062(2) Uani 1 1 d . . .
H42 H 0.4158 0.8544 0.1447 0.075 Uiso 1 1 calc R . .
C43 C 0.3939(9) 0.9180(7) 0.0625(5) 0.074(3) Uani 1 1 d . . .
H43 H 0.3851 0.8647 0.0171 0.089 Uiso 1 1 calc R . .
C44 C 0.3883(7) 1.0050(7) 0.0538(5) 0.066(2) Uani 1 1 d . . .
H44 H 0.3748 1.0097 0.0022 0.079 Uiso 1 1 calc R . .
C45 C 0.4025(6) 1.0837(6) 0.1209(5) 0.0551(19) Uani 1 1 d . . .
H45 H 0.4004 1.1417 0.1147 0.066 Uiso 1 1 calc R . .
C46 C 0.4202(6) 1.0769(5) 0.1983(5) 0.0477(16) Uani 1 1 d . . .
H46 H 0.4278 1.1300 0.2439 0.057 Uiso 1 1 calc R . .
C51 C 0.3323(6) 0.9175(5) 0.3289(5) 0.0466(16) Uani 1 1 d . . .
C52 C 0.2304(7) 0.8902(6) 0.2776(6) 0.064(2) Uani 1 1 d . . .
H52 H 0.2243 0.9052 0.2300 0.076 Uiso 1 1 calc R . .
C53 C 0.1377(8) 0.8405(7) 0.2973(8) 0.086(3) Uani 1 1 d . . .
H53 H 0.0690 0.8227 0.2627 0.103 Uiso 1 1 calc R . .
C54 C 0.1447(8) 0.8171(6) 0.3667(7) 0.071(3) Uani 1 1 d . . .
H54 H 0.0823 0.7817 0.3781 0.085 Uiso 1 1 calc R . .
C55 C 0.2446(8) 0.8461(6) 0.4194(6) 0.069(2) Uani 1 1 d . . .
H55 H 0.2495 0.8327 0.4677 0.082 Uiso 1 1 calc R . .
C56 C 0.3381(7) 0.8957(5) 0.3994(5) 0.0550(19) Uani 1 1 d . . .
H56 H 0.4063 0.9147 0.4345 0.066 Uiso 1 1 calc R . .
C61 C 0.4793(6) 1.0979(5) 0.3773(4) 0.0423(15) Uani 1 1 d . . .
C62 C 0.3864(6) 1.1378(5) 0.4115(4) 0.0455(16) Uani 1 1 d . . .
H62 H 0.3139 1.1021 0.4030 0.055 Uiso 1 1 calc R . .
C63 C 0.4034(7) 1.2309(5) 0.4580(5) 0.0513(17) Uani 1 1 d . . .
H63 H 0.3419 1.2580 0.4809 0.062 Uiso 1 1 calc R . .
C64 C 0.5111(7) 1.2843(5) 0.4710(5) 0.059(2) Uani 1 1 d . . .
H64 H 0.5214 1.3474 0.5013 0.070 Uiso 1 1 calc R . .
C65 C 0.6025(7) 1.2436(5) 0.4390(6) 0.066(2) Uani 1 1 d . . .
H65 H 0.6755 1.2788 0.4496 0.079 Uiso 1 1 calc R . .
C66 C 0.5871(6) 1.1511(5) 0.3912(6) 0.057(2) Uani 1 1 d . . .
H66 H 0.6491 1.1245 0.3684 0.068 Uiso 1 1 calc R . .
C101 C 0.2481(7) 0.7839(5) 0.8344(4) 0.0454(16) Uani 1 1 d . . .
C102 C 0.1174(6) 0.8333(5) 0.9568(5) 0.0482(17) Uani 1 1 d . . .
C201 C 0.0170(6) 0.4435(5) 0.7830(4) 0.0444(15) Uani 1 1 d . . .
C202 C -0.0670(6) 0.5350(5) 0.9163(5) 0.0438(15) Uani 1 1 d . . .
C301 C 0.3737(6) 0.6723(5) 0.9171(5) 0.0466(16) Uani 1 1 d . . .
C302 C 0.2458(6) 0.4950(5) 0.8923(4) 0.0437(15) Uani 1 1 d . . .
C303 C 0.1684(6) 0.6564(5) 0.9838(4) 0.0448(16) Uani 1 1 d . . .
C400 C -0.1309(6) 0.6459(4) 0.6125(5) 0.0418(15) Uani 1 1 d . . .
C401 C 0.0810(6) 0.7768(5) 0.6474(5) 0.0476(17) Uani 1 1 d . . .
C402 C -0.1013(6) 0.8403(5) 0.7098(4) 0.0477(16) Uani 1 1 d . . .
C501 C -0.0836(6) 0.4517(5) 0.6055(4) 0.0421(15) Uani 1 1 d . . .
C502 C -0.2757(6) 0.5065(5) 0.6467(4) 0.0426(15) Uani 1 1 d . . .
C601 C -0.1313(6) 0.8378(5) 0.8793(4) 0.0467(16) Uani 1 1 d . . .
C602 C -0.2402(6) 0.6812(5) 0.9167(4) 0.0417(15) Uani 1 1 d . . .
C603 C -0.2877(6) 0.7006(5) 0.7606(5) 0.0461(16) Uani 1 1 d . . .
N1 N 0.0540(4) 0.6258(3) 0.7412(3) 0.0309(10) Uani 1 1 d . . .
N2 N 0.2350(5) 0.5735(4) 0.7488(3) 0.0376(11) Uani 1 1 d . . .
N3 N 0.5720(5) 0.9380(4) 0.3164(4) 0.0439(13) Uani 1 1 d . . .
O101 O 0.3358(4) 0.8133(4) 0.8209(4) 0.0575(13) Uani 1 1 d . . .
O102 O 0.1239(5) 0.8854(4) 1.0206(3) 0.0608(14) Uani 1 1 d . . .
O201 O 0.0351(5) 0.3679(3) 0.7555(3) 0.0535(13) Uani 1 1 d . . .
O202 O -0.1077(4) 0.5199(4) 0.9696(3) 0.0534(13) Uani 1 1 d . . .
O301 O 0.4631(5) 0.7120(4) 0.9440(4) 0.0647(15) Uani 1 1 d . . .
O302 O 0.2594(5) 0.4265(4) 0.9011(3) 0.0585(14) Uani 1 1 d . . .
O303 O 0.1433(5) 0.6854(4) 1.0487(3) 0.0530(12) Uani 1 1 d . . .
O400 O -0.1781(5) 0.6432(3) 0.5511(3) 0.0498(12) Uani 1 1 d . . .
O401 O 0.1406(5) 0.8045(4) 0.6078(4) 0.0585(14) Uani 1 1 d . . .
O402 O -0.1456(5) 0.9016(4) 0.7082(4) 0.0603(14) Uani 1 1 d . . .
O501 O -0.0649(5) 0.3856(3) 0.5586(3) 0.0526(12) Uani 1 1 d . . .
O502 O -0.3708(4) 0.4748(4) 0.6239(3) 0.0589(14) Uani 1 1 d . . .
O601 O -0.1205(4) 0.9159(3) 0.9089(3) 0.0548(13) Uani 1 1 d . . .
O602 O -0.2935(5) 0.6683(4) 0.9643(4) 0.0586(14) Uani 1 1 d . . .
O603 O -0.3707(4) 0.7006(4) 0.7215(3) 0.0554(13) Uani 1 1 d . . .
P1 P 0.63408(14) 0.85185(11) 0.27753(10) 0.0375(3) Uani 1 1 d . . .
P2 P 0.45779(15) 0.98101(11) 0.30656(11) 0.0405(4) Uani 1 1 d . . .
Ru1 Ru 0.09962(4) 0.74277(3) 0.85351(3) 0.03654(13) Uani 1 1 d . . .
Ru2 Ru -0.00887(4) 0.56511(3) 0.83038(3) 0.03442(13) Uani 1 1 d . . .
Ru3 Ru 0.21816(4) 0.61080(3) 0.88055(3) 0.03631(13) Uani 1 1 d . . .
Ru4 Ru -0.02450(4) 0.74057(3) 0.71189(3) 0.03828(13) Uani 1 1 d . . .
Ru5 Ru -0.12297(4) 0.55887(3) 0.68147(3) 0.03595(13) Uani 1 1 d . . .
Ru6 Ru -0.15662(4) 0.70429(3) 0.83199(3) 0.03674(13) Uani 1 1 d . . .
H100 H -0.1488 0.5139 0.7665 0.050 Uiso 1 1 d . . .
H200 H -0.0262 0.6880 0.8936 0.050 Uiso 1 1 d . . .
H300 H 0.0643 0.8294 0.8150 0.050 Uiso 1 1 d . . .

loop_
_atom_site_aniso_label
_atom_site_aniso_U_11
_atom_site_aniso_U_22
_atom_site_aniso_U_33
_atom_site_aniso_U_23
_atom_site_aniso_U_13
_atom_site_aniso_U_12
C1 0.035(3) 0.025(3) 0.039(3) 0.010(2) 0.002(2) 0.003(2)
C2 0.044(4) 0.034(3) 0.049(4) 0.016(3) 0.005(3) 0.003(3)
C3 0.047(4) 0.046(4) 0.048(4) 0.015(3) 0.016(3) 0.006(3)
C4 0.041(4) 0.040(3) 0.050(4) 0.009(3) 0.013(3) 0.012(3)
C5 0.037(3) 0.036(3) 0.049(4) 0.013(3) 0.011(3) 0.010(3)
C6 0.049(4) 0.051(4) 0.052(4) 0.020(3) 0.013(3) 0.021(3)
C11 0.039(4) 0.035(3) 0.058(4) 0.018(3) 0.001(3) 0.005(3)
C12 0.054(4) 0.041(4) 0.057(4) 0.018(3) -0.004(3) 0.011(3)
C13 0.066(6) 0.043(4) 0.079(6) 0.010(4) -0.027(5) 0.001(4)
C14 0.058(5) 0.043(4) 0.109(8) 0.023(5) -0.026(5) -0.005(4)
C15 0.040(4) 0.048(5) 0.145(10) 0.051(6) 0.005(5) 0.002(3)
C16 0.052(4) 0.044(4) 0.079(5) 0.034(4) 0.017(4) 0.007(3)
C21 0.037(3) 0.037(3) 0.044(3) 0.015(3) 0.003(3) 0.005(3)
C22 0.059(5) 0.048(4) 0.048(4) 0.016(3) 0.010(3) 0.020(3)
C23 0.049(4) 0.071(5) 0.057(5) 0.026(4) 0.021(4) 0.017(4)
C24 0.052(4) 0.066(5) 0.050(4) 0.021(4) 0.008(3) -0.002(4)
C25 0.063(5) 0.049(4) 0.057(5) 0.020(4) 0.011(4) -0.004(4)
C26 0.047(4) 0.042(4) 0.054(4) 0.019(3) 0.013(3) 0.010(3)
C31 0.036(3) 0.051(4) 0.044(4) 0.021(3) 0.008(3) 0.008(3)
C32 0.048(4) 0.071(5) 0.043(4) 0.018(4) 0.003(3) 0.010(4)
C33 0.052(5) 0.086(6) 0.048(4) 0.020(4) 0.000(4) -0.006(4)
C34 0.049(4) 0.090(7) 0.059(5) 0.040(5) 0.010(4) 0.022(4)
C35 0.053(5) 0.081(6) 0.061(5) 0.035(5) 0.011(4) 0.022(4)
C36 0.049(4) 0.052(4) 0.052(4) 0.020(3) 0.010(3) 0.012(3)
C41 0.036(3) 0.043(4) 0.049(4) 0.006(3) 0.007(3) 0.012(3)
C42 0.060(5) 0.053(5) 0.063(5) 0.007(4) -0.014(4) 0.019(4)
C43 0.087(7) 0.075(6) 0.048(5) -0.003(4) -0.008(4) 0.040(5)
C44 0.051(5) 0.097(7) 0.047(4) 0.015(4) 0.004(4) 0.019(5)
C45 0.042(4) 0.061(5) 0.061(5) 0.023(4) 0.005(3) -0.004(3)
C46 0.045(4) 0.047(4) 0.051(4) 0.017(3) 0.007(3) 0.004(3)
C51 0.041(4) 0.037(3) 0.057(4) 0.010(3) 0.005(3) 0.004(3)
C52 0.044(4) 0.058(5) 0.092(7) 0.036(5) -0.005(4) -0.005(4)
C53 0.045(5) 0.074(6) 0.140(10) 0.053(7) -0.019(6) -0.020(4)
C54 0.057(5) 0.051(5) 0.104(8) 0.026(5) 0.015(5) -0.007(4)
C55 0.071(6) 0.061(5) 0.067(5) 0.014(4) 0.013(5) -0.003(4)
C56 0.048(4) 0.054(4) 0.054(4) 0.011(4) 0.007(3) -0.004(3)
C61 0.044(4) 0.034(3) 0.049(4) 0.014(3) 0.006(3) 0.007(3)
C62 0.035(3) 0.044(4) 0.054(4) 0.010(3) 0.008(3) 0.009(3)
C63 0.048(4) 0.053(4) 0.048(4) 0.006(3) 0.008(3) 0.015(3)
C64 0.050(4) 0.044(4) 0.066(5) -0.002(4) 0.005(4) 0.001(3)
C65 0.050(4) 0.040(4) 0.082(6) -0.009(4) 0.005(4) -0.005(3)
C66 0.038(4) 0.042(4) 0.082(6) 0.008(4) 0.021(4) 0.004(3)
C101 0.054(4) 0.034(3) 0.047(4) 0.011(3) 0.002(3) 0.005(3)
C102 0.036(4) 0.034(3) 0.072(5) 0.017(4) 0.002(3) 0.004(3)
C201 0.040(4) 0.051(4) 0.040(3) 0.016(3) 0.002(3) -0.003(3)
C202 0.037(3) 0.037(3) 0.054(4) 0.011(3) 0.000(3) 0.006(3)
C301 0.048(4) 0.037(3) 0.054(4) 0.012(3) 0.005(3) 0.010(3)
C302 0.044(4) 0.045(4) 0.043(4) 0.013(3) 0.011(3) 0.007(3)
C303 0.045(4) 0.039(3) 0.044(4) 0.011(3) -0.011(3) -0.001(3)
C400 0.035(3) 0.036(3) 0.063(4) 0.024(3) 0.014(3) 0.008(3)
C401 0.040(4) 0.045(4) 0.061(4) 0.023(3) -0.003(3) 0.008(3)
C402 0.046(4) 0.045(4) 0.048(4) 0.013(3) 0.002(3) -0.002(3)
C501 0.038(3) 0.044(4) 0.046(4) 0.022(3) -0.002(3) 0.001(3)
C502 0.052(4) 0.037(3) 0.038(3) 0.008(3) 0.012(3) 0.012(3)
C601 0.038(4) 0.060(5) 0.043(4) 0.015(3) 0.009(3) 0.013(3)
C602 0.039(3) 0.043(4) 0.046(4) 0.017(3) 0.002(3) 0.010(3)
C603 0.045(4) 0.036(3) 0.055(4) 0.009(3) 0.014(3) 0.006(3)
N1 0.030(2) 0.026(2) 0.035(3) 0.0068(19) 0.005(2) 0.0027(19)
N2 0.036(3) 0.032(3) 0.046(3) 0.014(2) 0.012(2) 0.004(2)
N3 0.039(3) 0.038(3) 0.051(3) 0.009(2) 0.006(2) 0.005(2)
O101 0.038(3) 0.060(3) 0.077(4) 0.029(3) 0.009(3) -0.004(2)
O102 0.064(3) 0.046(3) 0.055(3) -0.009(3) 0.010(3) 0.007(2)
O201 0.067(3) 0.030(2) 0.059(3) 0.006(2) 0.007(3) 0.015(2)
O202 0.050(3) 0.066(3) 0.059(3) 0.036(3) 0.017(2) 0.014(2)
O301 0.038(3) 0.057(3) 0.087(4) 0.014(3) -0.002(3) -0.003(2)
O302 0.079(4) 0.048(3) 0.063(3) 0.030(3) 0.024(3) 0.026(3)
O303 0.064(3) 0.052(3) 0.038(3) 0.005(2) 0.009(2) 0.012(2)
O400 0.059(3) 0.049(3) 0.044(3) 0.020(2) -0.003(2) 0.008(2)
O401 0.049(3) 0.065(3) 0.073(4) 0.040(3) 0.015(3) 0.002(3)
O402 0.067(4) 0.045(3) 0.077(4) 0.026(3) 0.003(3) 0.026(3)
O501 0.067(3) 0.034(2) 0.053(3) 0.005(2) 0.008(2) 0.016(2)
O502 0.041(3) 0.067(3) 0.054(3) 0.001(3) 0.004(2) -0.001(2)
O601 0.055(3) 0.026(2) 0.074(4) 0.003(2) 0.009(3) 0.007(2)
O602 0.054(3) 0.067(4) 0.067(4) 0.032(3) 0.022(3) 0.016(3)
O603 0.045(3) 0.055(3) 0.061(3) 0.015(3) -0.010(2) 0.013(2)
P1 0.0376(8) 0.0328(8) 0.0423(8) 0.0129(7) 0.0044(7) 0.0045(6)
P2 0.0367(8) 0.0326(8) 0.0478(9) 0.0076(7) 0.0032(7) 0.0046(6)
Ru1 0.0346(3) 0.0290(2) 0.0441(3) 0.00999(19) 0.0046(2) 0.00343(18)
Ru2 0.0352(2) 0.0295(2) 0.0379(2) 0.01051(19) 0.00504(19) 0.00344(18)
Ru3 0.0357(3) 0.0326(2) 0.0394(3) 0.01043(19) 0.00408(19) 0.00496(19)
Ru4 0.0372(3) 0.0327(2) 0.0466(3) 0.0155(2) 0.0053(2) 0.00476(19)
Ru5 0.0363(3) 0.0322(2) 0.0382(3) 0.01066(19) 0.00424(19) 0.00319(19)
Ru6 0.0350(3) 0.0311(2) 0.0425(3) 0.00975(19) 0.0053(2) 0.00491(18)

loop_
_atom_type_symbol
_atom_type_description
_atom_type_scat_dispersion_real
_atom_type_scat_dispersion_imag
_atom_type_scat_source
C C 0.0181 0.0091 'International Tables Vol C Tables 4.2.6.8 and 6.1.1.4'
H H 0.0000 0.0000 'International Tables Vol C Tables 4.2.6.8 and 6.1.1.4'
N N 0.0311 0.0180 'International Tables Vol C Tables 4.2.6.8 and 6.1.1.4'
O O 0.0492 0.0322 'International Tables Vol C Tables 4.2.6.8 and 6.1.1.4'
P P 0.2955 0.4335 'International Tables Vol C Tables 4.2.6.8 and 6.1.1.4'
Ru Ru 0.0552 3.2960 'International Tables Vol C Tables 4.2.6.8 and 6.1.1.4'

loop_
_geom_angle_atom_site_label_1
_geom_angle_atom_site_label_2
_geom_angle_atom_site_label_3
_geom_angle
_geom_angle_site_symmetry_1
_geom_angle_site_symmetry_3
_geom_angle_publ_flag
N2 C1 C2 120.8(6) . . ?
N2 C1 N1 117.9(5) . . ?
C2 C1 N1 121.3(6) . . ?
C1 C2 C3 120.8(7) . . ?
C1 C2 H2 119.6 . . ?
C3 C2 H2 119.6 . . ?
C4 C3 C2 118.0(7) . . ?
C4 C3 H3 121.0 . . ?
C2 C3 H3 121.0 . . ?
C5 C4 C3 120.7(6) . . ?
C5 C4 H4 119.6 . . ?
C3 C4 H4 119.6 . . ?
N2 C5 C4 120.7(6) . . ?
N2 C5 C6 119.8(6) . . ?
C4 C5 C6 119.5(6) . . ?
C5 C6 H6A 109.5 . . ?
C5 C6 H6B 109.5 . . ?
H6A C6 H6B 109.5 . . ?
C5 C6 H6C 109.5 . . ?
H6A C6 H6C 109.5 . . ?
H6B C6 H6C 109.5 . . ?
C16 C11 C12 119.8(7) . . ?
C16 C11 P1 118.5(6) . . ?
C12 C11 P1 121.4(6) . . ?
C11 C12 C13 118.5(8) . . ?
C11 C12 H12 120.8 . . ?
C13 C12 H12 120.8 . . ?
C14 C13 C12 122.2(9) . . ?
C14 C13 H13 118.9 . . ?
C12 C13 H13 118.9 . . ?
C13 C14 C15 119.6(8) . . ?
C13 C14 H14 120.2 . . ?
C15 C14 H14 120.2 . . ?
C14 C15 C16 120.3(9) . . ?
C14 C15 H15 119.8 . . ?
C16 C15 H15 119.8 . . ?
C11 C16 C15 119.5(9) . . ?
C11 C16 H16 120.2 . . ?
C15 C16 H16 120.2 . . ?
C26 C21 C22 119.6(7) . . ?
C26 C21 P1 119.4(5) . . ?
C22 C21 P1 121.0(5) . . ?
C23 C22 C21 120.1(7) . . ?
C23 C22 H22 119.9 . . ?
C21 C22 H22 119.9 . . ?
C24 C23 C22 120.7(7) . . ?
C24 C23 H23 119.6 . . ?
C22 C23 H23 119.6 . . ?
C23 C24 C25 119.4(7) . . ?
C23 C24 H24 120.3 . . ?
C25 C24 H24 120.3 . . ?
C26 C25 C24 120.2(7) . . ?
C26 C25 H25 119.9 . . ?
C24 C25 H25 119.9 . . ?
C21 C26 C25 120.0(7) . . ?
C21 C26 H26 120.0 . . ?
C25 C26 H26 120.0 . . ?
C32 C31 C36 121.4(7) . . ?
C32 C31 P1 117.6(6) . . ?
C36 C31 P1 120.7(6) . . ?
C31 C32 C33 117.8(8) . . ?
C31 C32 H32 121.1 . . ?
C33 C32 H32 121.1 . . ?
C34 C33 C32 120.5(8) . . ?
C34 C33 H33 119.8 . . ?
C32 C33 H33 119.8 . . ?
C35 C34 C33 120.5(8) . . ?
C35 C34 H34 119.7 . . ?
C33 C34 H34 119.7 . . ?
C36 C35 C34 121.0(8) . . ?
C36 C35 H35 119.5 . . ?
C34 C35 H35 119.5 . . ?
C35 C36 C31 118.9(8) . . ?
C35 C36 H36 120.6 . . ?
C31 C36 H36 120.6 . . ?
C46 C41 C42 119.3(7) . . ?
C46 C41 P2 120.8(5) . . ?
C42 C41 P2 119.8(6) . . ?
C43 C42 C41 121.3(8) . . ?
C43 C42 H42 119.3 . . ?
C41 C42 H42 119.3 . . ?
C42 C43 C44 119.1(8) . . ?
C42 C43 H43 120.4 . . ?
C44 C43 H43 120.4 . . ?
C45 C44 C43 120.3(8) . . ?
C45 C44 H44 119.8 . . ?
C43 C44 H44 119.8 . . ?
C44 C45 C46 120.0(8) . . ?
C44 C45 H45 120.0 . . ?
C46 C45 H45 120.0 . . ?
C41 C46 C45 119.9(7) . . ?
C41 C46 H46 120.1 . . ?
C45 C46 H46 120.1 . . ?
C56 C51 C52 118.9(8) . . ?
C56 C51 P2 119.0(6) . . ?
C52 C51 P2 122.1(7) . . ?
C53 C52 C51 119.6(9) . . ?
C53 C52 H52 120.2 . . ?
C51 C52 H52 120.2 . . ?
C54 C53 C52 121.3(9) . . ?
C54 C53 H53 119.3 . . ?
C52 C53 H53 119.3 . . ?
C53 C54 C55 119.6(9) . . ?
C53 C54 H54 120.2 . . ?
C55 C54 H54 120.2 . . ?
C54 C55 C56 119.0(9) . . ?
C54 C55 H55 120.5 . . ?
C56 C55 H55 120.5 . . ?
C51 C56 C55 121.5(8) . . ?
C51 C56 H56 119.2 . . ?
C55 C56 H56 119.2 . . ?
C66 C61 C62 120.1(6) . . ?
C66 C61 P2 118.9(5) . . ?
C62 C61 P2 120.7(5) . . ?
C63 C62 C61 119.2(7) . . ?
C63 C62 H62 120.4 . . ?
C61 C62 H62 120.4 . . ?
C62 C63 C64 120.7(7) . . ?
C62 C63 H63 119.6 . . ?
C64 C63 H63 119.6 . . ?
C65 C64 C63 119.5(7) . . ?
C65 C64 H64 120.2 . . ?
C63 C64 H64 120.2 . . ?
C64 C65 C66 120.7(7) . . ?
C64 C65 H65 119.6 . . ?
C66 C65 H65 119.6 . . ?
C65 C66 C61 119.7(7) . . ?
C65 C66 H66 120.1 . . ?
C61 C66 H66 120.1 . . ?
O101 C101 Ru1 175.4(6) . . ?
O102 C102 Ru1 176.4(7) . . ?
O201 C201 Ru2 178.0(6) . . ?
O202 C202 Ru2 175.9(6) . . ?
O301 C301 Ru3 175.0(7) . . ?
O302 C302 Ru3 177.7(6) . . ?
O303 C303 Ru3 176.8(6) . . ?
O400 C400 Ru5 137.4(5) . . ?
O400 C400 Ru4 139.5(5) . . ?
Ru5 C400 Ru4 83.0(3) . . ?
O401 C401 Ru4 174.6(6) . . ?
O402 C402 Ru4 178.5(7) . . ?
O501 C501 Ru5 177.0(6) . . ?
O502 C502 Ru5 178.6(7) . . ?
O601 C601 Ru6 176.9(6) . . ?
O602 C602 Ru6 176.8(6) . . ?
O603 C603 Ru6 175.7(6) . . ?
C1 N1 Ru1 114.8(4) . . ?
C1 N1 Ru2 117.2(4) . . ?
Ru1 N1 Ru2 78.33(16) . . ?
C1 N1 Ru5 118.1(4) . . ?
Ru1 N1 Ru5 127.0(2) . . ?
Ru2 N1 Ru5 79.18(16) . . ?
C1 N1 Ru4 120.4(4) . . ?
Ru1 N1 Ru4 77.36(15) . . ?
Ru2 N1 Ru4 122.4(2) . . ?
Ru5 N1 Ru4 75.55(15) . . ?
C1 N2 C5 119.0(6) . . ?
C1 N2 Ru3 115.9(4) . . ?
C5 N2 Ru3 125.1(4) . . ?
P1 N3 P2 142.9(4) . . ?
N3 P1 C11 114.3(3) . . ?
N3 P1 C21 111.6(3) . . ?
C11 P1 C21 108.4(3) . . ?
N3 P1 C31 108.4(3) . . ?
C11 P1 C31 108.3(3) . . ?
C21 P1 C31 105.4(3) . . ?
N3 P2 C61 107.5(3) . . ?
N3 P2 C51 113.0(3) . . ?
C61 P2 C51 107.9(3) . . ?
N3 P2 C41 113.7(3) . . ?
C61 P2 C41 106.1(3) . . ?
C51 P2 C41 108.3(3) . . ?
C101 Ru1 C102 91.7(3) . . ?
C101 Ru1 N1 97.8(2) . . ?
C102 Ru1 N1 170.0(3) . . ?
C101 Ru1 Ru3 78.8(2) . . ?
C102 Ru1 Ru3 102.1(2) . . ?
N1 Ru1 Ru3 77.02(13) . . ?
C101 Ru1 Ru2 130.1(2) . . ?
C102 Ru1 Ru2 120.0(2) . . ?
N1 Ru1 Ru2 50.89(13) . . ?
Ru3 Ru1 Ru2 58.726(17) . . ?
C101 Ru1 Ru4 99.6(2) . . ?
C102 Ru1 Ru4 128.7(2) . . ?
N1 Ru1 Ru4 52.61(13) . . ?
Ru3 Ru1 Ru4 129.15(2) . . ?
Ru2 Ru1 Ru4 89.48(2) . . ?
C101 Ru1 Ru6 158.1(2) . . ?
C102 Ru1 Ru6 97.3(2) . . ?
N1 Ru1 Ru6 74.72(13) . . ?
Ru3 Ru1 Ru6 118.29(2) . . ?
Ru2 Ru1 Ru6 60.763(17) . . ?
Ru4 Ru1 Ru6 59.345(17) . . ?
C201 Ru2 C202 90.6(3) . . ?
C201 Ru2 N1 99.6(2) . . ?
C202 Ru2 N1 169.7(2) . . ?
C201 Ru2 Ru3 87.7(2) . . ?
C202 Ru2 Ru3 102.4(2) . . ?
N1 Ru2 Ru3 77.87(13) . . ?
C201 Ru2 Ru1 138.1(2) . . ?
C202 Ru2 Ru1 120.3(2) . . ?
N1 Ru2 Ru1 50.78(12) . . ?
Ru3 Ru2 Ru1 60.179(17) . . ?
C201 Ru2 Ru5 89.5(2) . . ?
C202 Ru2 Ru5 129.9(2) . . ?
N1 Ru2 Ru5 51.18(13) . . ?
Ru3 Ru2 Ru5 127.62(2) . . ?
Ru1 Ru2 Ru5 90.31(2) . . ?
C201 Ru2 Ru6 147.0(2) . . ?
C202 Ru2 Ru6 95.3(2) . . ?
N1 Ru2 Ru6 76.26(13) . . ?
Ru3 Ru2 Ru6 122.29(2) . . ?
Ru1 Ru2 Ru6 63.403(17) . . ?
Ru5 Ru2 Ru6 62.076(17) . . ?
C303 Ru3 C302 94.4(3) . . ?
C303 Ru3 C301 93.8(3) . . ?
C302 Ru3 C301 95.2(3) . . ?
C303 Ru3 N2 164.0(2) . . ?
C302 Ru3 N2 97.3(2) . . ?
C301 Ru3 N2 96.1(3) . . ?
C303 Ru3 Ru2 83.6(2) . . ?
C302 Ru3 Ru2 98.3(2) . . ?
C301 Ru3 Ru2 166.4(2) . . ?
N2 Ru3 Ru2 83.96(14) . . ?
C303 Ru3 Ru1 81.7(2) . . ?
C302 Ru3 Ru1 159.3(2) . . ?
C301 Ru3 Ru1 105.3(2) . . ?
N2 Ru3 Ru1 83.56(14) . . ?
Ru2 Ru3 Ru1 61.095(18) . . ?
C402 Ru4 C401 88.7(3) . . ?
C402 Ru4 C400 93.5(3) . . ?
C401 Ru4 C400 93.8(3) . . ?
C402 Ru4 N1 167.5(3) . . ?
C401 Ru4 N1 102.1(2) . . ?
C400 Ru4 N1 92.1(2) . . ?
C402 Ru4 Ru5 126.7(2) . . ?
C401 Ru4 Ru5 123.1(2) . . ?
C400 Ru4 Ru5 48.22(18) . . ?
N1 Ru4 Ru5 51.78(12) . . ?
C402 Ru4 Ru1 120.8(2) . . ?
C401 Ru4 Ru1 107.7(2) . . ?
C400 Ru4 Ru1 139.03(18) . . ?
N1 Ru4 Ru1 50.03(12) . . ?
Ru5 Ru4 Ru1 91.22(2) . . ?
C402 Ru4 Ru6 92.0(2) . . ?
C401 Ru4 Ru6 170.4(2) . . ?
C400 Ru4 Ru6 95.79(18) . . ?
N1 Ru4 Ru6 76.32(12) . . ?
Ru5 Ru4 Ru6 63.495(18) . . ?
Ru1 Ru4 Ru6 63.868(18) . . ?
C502 Ru5 C501 87.2(3) . . ?
C502 Ru5 C400 91.4(3) . . ?
C501 Ru5 C400 101.2(3) . . ?
C502 Ru5 N1 171.8(2) . . ?
C501 Ru5 N1 98.3(2) . . ?
C400 Ru5 N1 93.4(2) . . ?
C502 Ru5 Ru4 127.9(2) . . ?
C501 Ru5 Ru4 127.0(2) . . ?
C400 Ru5 Ru4 48.8(2) . . ?
N1 Ru5 Ru4 52.68(12) . . ?
C502 Ru5 Ru2 123.2(2) . . ?
C501 Ru5 Ru2 104.1(2) . . ?
C400 Ru5 Ru2 137.5(2) . . ?
N1 Ru5 Ru2 49.64(13) . . ?
Ru4 Ru5 Ru2 88.76(2) . . ?
C502 Ru5 Ru6 98.52(19) . . ?
C501 Ru5 Ru6 164.3(2) . . ?
C400 Ru5 Ru6 93.4(2) . . ?
N1 Ru5 Ru6 74.64(12) . . ?
Ru4 Ru5 Ru6 59.935(18) . . ?
Ru2 Ru5 Ru6 60.490(17) . . ?
C603 Ru6 C601 94.5(3) . . ?
C603 Ru6 C602 96.6(3) . . ?
C601 Ru6 C602 95.8(3) . . ?
C603 Ru6 Ru4 85.8(2) . . ?
C601 Ru6 Ru4 83.5(2) . . ?
C602 Ru6 Ru4 177.5(2) . . ?
C603 Ru6 Ru2 130.9(2) . . ?
C601 Ru6 Ru2 132.0(2) . . ?
C602 Ru6 Ru2 93.75(19) . . ?
Ru4 Ru6 Ru2 85.045(19) . . ?
C603 Ru6 Ru5 77.5(2) . . ?
C601 Ru6 Ru5 139.5(2) . . ?
C602 Ru6 Ru5 124.4(2) . . ?
Ru4 Ru6 Ru5 56.570(17) . . ?
Ru2 Ru6 Ru5 57.434(16) . . ?
C603 Ru6 Ru1 142.4(2) . . ?
C601 Ru6 Ru1 79.3(2) . . ?
C602 Ru6 Ru1 120.8(2) . . ?
Ru4 Ru6 Ru1 56.787(17) . . ?
Ru2 Ru6 Ru1 55.834(16) . . ?
Ru5 Ru6 Ru1 83.544(19) . . ?

loop_
_geom_bond_atom_site_label_1
_geom_bond_atom_site_label_2
_geom_bond_distance
_geom_bond_site_symmetry_2
_geom_bond_publ_flag
C1 N2 1.362(8) . ?
C1 C2 1.377(9) . ?
C1 N1 1.409(8) . ?
C2 C3 1.387(10) . ?
C2 H2 0.9300 . ?
C3 C4 1.378(10) . ?
C3 H3 0.9300 . ?
C4 C5 1.378(10) . ?
C4 H4 0.9300 . ?
C5 N2 1.376(8) . ?
C5 C6 1.492(9) . ?
C6 H6A 0.9600 . ?
C6 H6B 0.9600 . ?
C6 H6C 0.9600 . ?
C11 C16 1.386(10) . ?
C11 C12 1.397(11) . ?
C11 P1 1.798(7) . ?
C12 C13 1.409(11) . ?
C12 H12 0.9300 . ?
C13 C14 1.335(14) . ?
C13 H13 0.9300 . ?
C14 C15 1.391(15) . ?
C14 H14 0.9300 . ?
C15 C16 1.403(12) . ?
C15 H15 0.9300 . ?
C16 H16 0.9300 . ?
C21 C26 1.381(9) . ?
C21 C22 1.388(9) . ?
C21 P1 1.806(7) . ?
C22 C23 1.377(11) . ?
C22 H22 0.9300 . ?
C23 C24 1.374(11) . ?
C23 H23 0.9300 . ?
C24 C25 1.391(12) . ?
C24 H24 0.9300 . ?
C25 C26 1.384(10) . ?
C25 H25 0.9300 . ?
C26 H26 0.9300 . ?
C31 C32 1.384(11) . ?
C31 C36 1.405(10) . ?
C31 P1 1.819(7) . ?
C32 C33 1.395(11) . ?
C32 H32 0.9300 . ?
C33 C34 1.383(13) . ?
C33 H33 0.9300 . ?
C34 C35 1.364(13) . ?
C34 H34 0.9300 . ?
C35 C36 1.360(11) . ?
C35 H35 0.9300 . ?
C36 H36 0.9300 . ?
C41 C46 1.378(10) . ?
C41 C42 1.389(10) . ?
C41 P2 1.806(8) . ?
C42 C43 1.365(13) . ?
C42 H42 0.9300 . ?
C43 C44 1.396(13) . ?
C43 H43 0.9300 . ?
C44 C45 1.372(12) . ?
C44 H44 0.9300 . ?
C45 C46 1.393(11) . ?
C45 H45 0.9300 . ?
C46 H46 0.9300 . ?
C51 C56 1.372(11) . ?
C51 C52 1.380(11) . ?
C51 P2 1.803(7) . ?
C52 C53 1.380(12) . ?
C52 H52 0.9300 . ?
C53 C54 1.370(15) . ?
C53 H53 0.9300 . ?
C54 C55 1.373(13) . ?
C54 H54 0.9300 . ?
C55 C56 1.389(12) . ?
C55 H55 0.9300 . ?
C56 H56 0.9300 . ?
C61 C66 1.383(10) . ?
C61 C62 1.395(9) . ?
C61 P2 1.799(7) . ?
C62 C63 1.380(10) . ?
C62 H62 0.9300 . ?
C63 C64 1.383(11) . ?
C63 H63 0.9300 . ?
C64 C65 1.373(11) . ?
C64 H64 0.9300 . ?
C65 C66 1.379(10) . ?
C65 H65 0.9300 . ?
C66 H66 0.9300 . ?
C101 O101 1.146(9) . ?
C101 Ru1 1.872(8) . ?
C102 O102 1.138(9) . ?
C102 Ru1 1.874(8) . ?
C201 O201 1.156(8) . ?
C201 Ru2 1.854(7) . ?
C202 O202 1.150(9) . ?
C202 Ru2 1.855(8) . ?
C301 O301 1.135(9) . ?
C301 Ru3 1.918(8) . ?
C302 O302 1.134(8) . ?
C302 Ru3 1.910(7) . ?
C303 O303 1.154(9) . ?
C303 Ru3 1.880(8) . ?
C400 O400 1.160(9) . ?
C400 Ru5 2.064(7) . ?
C400 Ru4 2.083(7) . ?
C401 O401 1.153(9) . ?
C401 Ru4 1.883(8) . ?
C402 O402 1.133(9) . ?
C402 Ru4 1.874(8) . ?
C501 O501 1.139(8) . ?
C501 Ru5 1.886(7) . ?
C502 O502 1.153(9) . ?
C502 Ru5 1.851(7) . ?
C601 O601 1.128(9) . ?
C601 Ru6 1.922(8) . ?
C602 O602 1.128(9) . ?
C602 Ru6 1.933(7) . ?
C603 O603 1.151(9) . ?
C603 Ru6 1.897(8) . ?
N1 Ru1 2.176(5) . ?
N1 Ru2 2.180(5) . ?
N1 Ru5 2.229(5) . ?
N1 Ru4 2.256(5) . ?
N2 Ru3 2.219(6) . ?
N3 P1 1.571(6) . ?
N3 P2 1.588(6) . ?
Ru1 Ru3 2.7268(7) . ?
Ru1 Ru2 2.7514(7) . ?
Ru1 Ru4 2.7709(7) . ?
Ru1 Ru6 2.9734(7) . ?
Ru1 H200 1.89773 . ?
Ru1 H300 1.74360 . ?
Ru2 Ru3 2.6862(7) . ?
Ru2 Ru5 2.8100(7) . ?
Ru2 Ru6 2.9017(7) . ?
Ru2 H100 1.85522 . ?
Ru2 H200 1.89898 . ?
Ru4 Ru5 2.7474(7) . ?
Ru4 Ru6 2.8491(7) . ?
Ru4 H300 2.00559 . ?
Ru5 Ru6 2.9461(7) . ?
Ru5 H100 1.85297 . ?
Ru6 H200 1.89798 . ?

loop_
_geom_torsion_atom_site_label_1
_geom_torsion_atom_site_label_2
_geom_torsion_atom_site_label_3
_geom_torsion_atom_site_label_4
_geom_torsion
_geom_torsion_site_symmetry_1
_geom_torsion_site_symmetry_2
_geom_torsion_site_symmetry_3
_geom_torsion_site_symmetry_4
_geom_torsion_publ_flag
N2 C1 C2 C3 -1.4(10) . . . . ?
N1 C1 C2 C3 179.4(6) . . . . ?
C1 C2 C3 C4 2.4(10) . . . . ?
C2 C3 C4 C5 -1.6(11) . . . . ?
C3 C4 C5 N2 -0.4(10) . . . . ?
C3 C4 C5 C6 -178.6(7) . . . . ?
C16 C11 C12 C13 -0.3(10) . . . . ?
P1 C11 C12 C13 -174.6(6) . . . . ?
C11 C12 C13 C14 1.6(12) . . . . ?
C12 C13 C14 C15 -1.6(13) . . . . ?
C13 C14 C15 C16 0.3(13) . . . . ?
C12 C11 C16 C15 -1.0(11) . . . . ?
P1 C11 C16 C15 173.5(6) . . . . ?
C14 C15 C16 C11 1.0(12) . . . . ?
C26 C21 C22 C23 0.5(11) . . . . ?
P1 C21 C22 C23 -176.7(6) . . . . ?
C21 C22 C23 C24 -0.8(13) . . . . ?
C22 C23 C24 C25 1.5(13) . . . . ?
C23 C24 C25 C26 -2.0(12) . . . . ?
C22 C21 C26 C25 -0.9(11) . . . . ?
P1 C21 C26 C25 176.3(6) . . . . ?
C24 C25 C26 C21 1.7(12) . . . . ?
C36 C31 C32 C33 0.2(11) . . . . ?
P1 C31 C32 C33 -173.4(6) . . . . ?
C31 C32 C33 C34 0.0(12) . . . . ?
C32 C33 C34 C35 0.0(13) . . . . ?
C33 C34 C35 C36 -0.2(13) . . . . ?
C34 C35 C36 C31 0.4(12) . . . . ?
C32 C31 C36 C35 -0.4(11) . . . . ?
P1 C31 C36 C35 173.0(6) . . . . ?
C46 C41 C42 C43 0.6(13) . . . . ?
P2 C41 C42 C43 -176.9(7) . . . . ?
C41 C42 C43 C44 -0.3(15) . . . . ?
C42 C43 C44 C45 0.7(14) . . . . ?
C43 C44 C45 C46 -1.4(13) . . . . ?
C42 C41 C46 C45 -1.3(11) . . . . ?
P2 C41 C46 C45 176.2(6) . . . . ?
C44 C45 C46 C41 1.7(12) . . . . ?
C56 C51 C52 C53 -1.1(13) . . . . ?
P2 C51 C52 C53 179.1(8) . . . . ?
C51 C52 C53 C54 -0.4(16) . . . . ?
C52 C53 C54 C55 2.3(17) . . . . ?
C53 C54 C55 C56 -2.5(15) . . . . ?
C52 C51 C56 C55 0.9(12) . . . . ?
P2 C51 C56 C55 -179.3(7) . . . . ?
C54 C55 C56 C51 0.9(13) . . . . ?
C66 C61 C62 C63 0.9(12) . . . . ?
P2 C61 C62 C63 -172.6(6) . . . . ?
C61 C62 C63 C64 -0.1(12) . . . . ?
C62 C63 C64 C65 -1.7(13) . . . . ?
C63 C64 C65 C66 2.7(15) . . . . ?
C64 C65 C66 C61 -1.9(15) . . . . ?
C62 C61 C66 C65 0.1(13) . . . . ?
P2 C61 C66 C65 173.7(7) . . . . ?
N2 C1 N1 Ru1 49.3(6) . . . . ?
C2 C1 N1 Ru1 -131.5(5) . . . . ?
N2 C1 N1 Ru2 -40.0(6) . . . . ?
C2 C1 N1 Ru2 139.3(5) . . . . ?
N2 C1 N1 Ru5 -132.0(5) . . . . ?
C2 C1 N1 Ru5 47.2(7) . . . . ?
N2 C1 N1 Ru4 138.8(4) . . . . ?
C2 C1 N1 Ru4 -41.9(7) . . . . ?
C2 C1 N2 C5 -0.6(9) . . . . ?
N1 C1 N2 C5 178.6(5) . . . . ?
C2 C1 N2 Ru3 176.4(5) . . . . ?
N1 C1 N2 Ru3 -4.3(7) . . . . ?
C4 C5 N2 C1 1.5(9) . . . . ?
C6 C5 N2 C1 179.7(6) . . . . ?
C4 C5 N2 Ru3 -175.3(5) . . . . ?
C6 C5 N2 Ru3 2.9(9) . . . . ?
P2 N3 P1 C11 -28.7(8) . . . . ?
P2 N3 P1 C21 94.7(7) . . . . ?
P2 N3 P1 C31 -149.6(6) . . . . ?
C16 C11 P1 N3 -54.7(7) . . . . ?
C12 C11 P1 N3 119.7(6) . . . . ?
C16 C11 P1 C21 -179.8(6) . . . . ?
C12 C11 P1 C21 -5.5(7) . . . . ?
C16 C11 P1 C31 66.2(6) . . . . ?
C12 C11 P1 C31 -119.4(6) . . . . ?
C26 C21 P1 N3 -11.1(7) . . . . ?
C22 C21 P1 N3 166.1(6) . . . . ?
C26 C21 P1 C11 115.7(6) . . . . ?
C22 C21 P1 C11 -67.2(7) . . . . ?
C26 C21 P1 C31 -128.5(6) . . . . ?
C22 C21 P1 C31 48.6(7) . . . . ?
C32 C31 P1 N3 -33.1(7) . . . . ?
C36 C31 P1 N3 153.2(6) . . . . ?
C32 C31 P1 C11 -157.7(6) . . . . ?
C36 C31 P1 C11 28.6(7) . . . . ?
C32 C31 P1 C21 86.4(6) . . . . ?
C36 C31 P1 C21 -87.2(6) . . . . ?
P1 N3 P2 C61 -171.0(6) . . . . ?
P1 N3 P2 C51 70.0(8) . . . . ?
P1 N3 P2 C41 -54.0(8) . . . . ?
C66 C61 P2 N3 36.9(7) . . . . ?
C62 C61 P2 N3 -149.6(6) . . . . ?
C66 C61 P2 C51 159.1(6) . . . . ?
C62 C61 P2 C51 -27.4(7) . . . . ?
C66 C61 P2 C41 -85.1(7) . . . . ?
C62 C61 P2 C41 88.5(6) . . . . ?
C56 C51 P2 N3 49.0(7) . . . . ?
C52 C51 P2 N3 -131.2(7) . . . . ?
C56 C51 P2 C61 -69.7(7) . . . . ?
C52 C51 P2 C61 110.1(7) . . . . ?
C56 C51 P2 C41 175.9(6) . . . . ?
C52 C51 P2 C41 -4.3(8) . . . . ?
C46 C41 P2 N3 -119.3(6) . . . . ?
C42 C41 P2 N3 58.1(7) . . . . ?
C46 C41 P2 C61 -1.5(7) . . . . ?
C42 C41 P2 C61 176.0(6) . . . . ?
C46 C41 P2 C51 114.1(6) . . . . ?
C42 C41 P2 C51 -68.4(7) . . . . ?
C1 N1 Ru1 C101 21.8(5) . . . . ?
Ru2 N1 Ru1 C101 136.5(2) . . . . ?
Ru5 N1 Ru1 C101 -156.8(3) . . . . ?
Ru4 N1 Ru1 C101 -96.1(2) . . . . ?
C1 N1 Ru1 C102 -140.9(14) . . . . ?
Ru2 N1 Ru1 C102 -26.1(15) . . . . ?
Ru5 N1 Ru1 C102 40.5(16) . . . . ?
Ru4 N1 Ru1 C102 101.2(14) . . . . ?
C1 N1 Ru1 Ru3 -54.7(4) . . . . ?
Ru2 N1 Ru1 Ru3 60.05(9) . . . . ?
Ru5 N1 Ru1 Ru3 126.7(3) . . . . ?
Ru4 N1 Ru1 Ru3 -172.61(13) . . . . ?
C1 N1 Ru1 Ru2 -114.8(4) . . . . ?
Ru5 N1 Ru1 Ru2 66.7(2) . . . . ?
Ru4 N1 Ru1 Ru2 127.34(18) . . . . ?
C1 N1 Ru1 Ru4 117.9(4) . . . . ?
Ru2 N1 Ru1 Ru4 -127.34(18) . . . . ?
Ru5 N1 Ru1 Ru4 -60.7(2) . . . . ?
C1 N1 Ru1 Ru6 -179.3(4) . . . . ?
Ru2 N1 Ru1 Ru6 -64.50(10) . . . . ?
Ru5 N1 Ru1 Ru6 2.2(2) . . . . ?
Ru4 N1 Ru1 Ru6 62.84(9) . . . . ?
C1 N1 Ru2 C201 -34.7(5) . . . . ?
Ru1 N1 Ru2 C201 -146.8(2) . . . . ?
Ru5 N1 Ru2 C201 81.5(2) . . . . ?
Ru4 N1 Ru2 C201 146.5(3) . . . . ?
C1 N1 Ru2 C202 143.5(13) . . . . ?
Ru1 N1 Ru2 C202 31.4(14) . . . . ?
Ru5 N1 Ru2 C202 -100.3(14) . . . . ?
Ru4 N1 Ru2 C202 -35.3(15) . . . . ?
C1 N1 Ru2 Ru3 50.8(4) . . . . ?
Ru1 N1 Ru2 Ru3 -61.24(10) . . . . ?
Ru5 N1 Ru2 Ru3 167.01(13) . . . . ?
Ru4 N1 Ru2 Ru3 -127.9(2) . . . . ?
C1 N1 Ru2 Ru1 112.0(4) . . . . ?
Ru5 N1 Ru2 Ru1 -131.74(19) . . . . ?
Ru4 N1 Ru2 Ru1 -66.7(2) . . . . ?
C1 N1 Ru2 Ru5 -116.2(4) . . . . ?
Ru1 N1 Ru2 Ru5 131.74(19) . . . . ?
Ru4 N1 Ru2 Ru5 65.0(2) . . . . ?
C1 N1 Ru2 Ru6 178.8(4) . . . . ?
Ru1 N1 Ru2 Ru6 66.71(10) . . . . ?
Ru5 N1 Ru2 Ru6 -65.03(9) . . . . ?
Ru4 N1 Ru2 Ru6 0.00(19) . . . . ?
C101 Ru1 Ru2 C201 -8.9(4) . . . . ?
C102 Ru1 Ru2 C201 -131.0(4) . . . . ?
N1 Ru1 Ru2 C201 54.1(4) . . . . ?
Ru3 Ru1 Ru2 C201 -44.9(3) . . . . ?
Ru4 Ru1 Ru2 C201 93.2(3) . . . . ?
Ru6 Ru1 Ru2 C201 147.8(3) . . . . ?
C101 Ru1 Ru2 C202 123.2(4) . . . . ?
C102 Ru1 Ru2 C202 1.1(3) . . . . ?
N1 Ru1 Ru2 C202 -173.8(3) . . . . ?
Ru3 Ru1 Ru2 C202 87.3(2) . . . . ?
Ru4 Ru1 Ru2 C202 -134.6(2) . . . . ?
Ru6 Ru1 Ru2 C202 -80.0(2) . . . . ?
C101 Ru1 Ru2 N1 -63.0(3) . . . . ?
C102 Ru1 Ru2 N1 174.9(3) . . . . ?
Ru3 Ru1 Ru2 N1 -98.93(17) . . . . ?
Ru4 Ru1 Ru2 N1 39.17(16) . . . . ?
Ru6 Ru1 Ru2 N1 93.78(16) . . . . ?
C101 Ru1 Ru2 Ru3 36.0(3) . . . . ?
C102 Ru1 Ru2 Ru3 -86.2(2) . . . . ?
N1 Ru1 Ru2 Ru3 98.93(16) . . . . ?
Ru4 Ru1 Ru2 Ru3 138.10(2) . . . . ?
Ru6 Ru1 Ru2 Ru3 -167.29(2) . . . . ?
C101 Ru1 Ru2 Ru5 -98.5(3) . . . . ?
C102 Ru1 Ru2 Ru5 139.4(2) . . . . ?
N1 Ru1 Ru2 Ru5 -35.54(16) . . . . ?
Ru3 Ru1 Ru2 Ru5 -134.47(2) . . . . ?
Ru4 Ru1 Ru2 Ru5 3.630(19) . . . . ?
Ru6 Ru1 Ru2 Ru5 58.234(18) . . . . ?
C101 Ru1 Ru2 Ru6 -156.7(3) . . . . ?
C102 Ru1 Ru2 Ru6 81.1(2) . . . . ?
N1 Ru1 Ru2 Ru6 -93.78(16) . . . . ?
Ru3 Ru1 Ru2 Ru6 167.29(2) . . . . ?
Ru4 Ru1 Ru2 Ru6 -54.604(18) . . . . ?
C1 N2 Ru3 C303 -5.8(11) . . . . ?
C5 N2 Ru3 C303 171.1(8) . . . . ?
C1 N2 Ru3 C302 130.6(5) . . . . ?
C5 N2 Ru3 C302 -52.5(5) . . . . ?
C1 N2 Ru3 C301 -133.4(5) . . . . ?
C5 N2 Ru3 C301 43.5(5) . . . . ?
C1 N2 Ru3 Ru2 33.0(4) . . . . ?
C5 N2 Ru3 Ru2 -150.2(5) . . . . ?
C1 N2 Ru3 Ru1 -28.5(4) . . . . ?
C5 N2 Ru3 Ru1 148.3(5) . . . . ?
C201 Ru2 Ru3 C303 -124.1(3) . . . . ?
C202 Ru2 Ru3 C303 -33.9(3) . . . . ?
N1 Ru2 Ru3 C303 135.6(2) . . . . ?
Ru1 Ru2 Ru3 C303 84.0(2) . . . . ?
Ru5 Ru2 Ru3 C303 148.3(2) . . . . ?
Ru6 Ru2 Ru3 C303 70.6(2) . . . . ?
C201 Ru2 Ru3 C302 -30.6(3) . . . . ?
C202 Ru2 Ru3 C302 59.6(3) . . . . ?
N1 Ru2 Ru3 C302 -130.9(2) . . . . ?
Ru1 Ru2 Ru3 C302 177.5(2) . . . . ?
Ru5 Ru2 Ru3 C302 -118.2(2) . . . . ?
Ru6 Ru2 Ru3 C302 164.1(2) . . . . ?
C201 Ru2 Ru3 C301 156.7(10) . . . . ?
C202 Ru2 Ru3 C301 -113.1(10) . . . . ?
N1 Ru2 Ru3 C301 56.3(10) . . . . ?
Ru1 Ru2 Ru3 C301 4.8(10) . . . . ?
Ru5 Ru2 Ru3 C301 69.1(10) . . . . ?
Ru6 Ru2 Ru3 C301 -8.6(10) . . . . ?
C201 Ru2 Ru3 N2 65.9(3) . . . . ?
C202 Ru2 Ru3 N2 156.1(3) . . . . ?
N1 Ru2 Ru3 N2 -34.45(18) . . . . ?
Ru1 Ru2 Ru3 N2 -85.96(13) . . . . ?
Ru5 Ru2 Ru3 N2 -21.68(14) . . . . ?
Ru6 Ru2 Ru3 N2 -99.41(13) . . . . ?
C201 Ru2 Ru3 Ru1 151.9(2) . . . . ?
C202 Ru2 Ru3 Ru1 -117.9(2) . . . . ?
N1 Ru2 Ru3 Ru1 51.52(13) . . . . ?
Ru5 Ru2 Ru3 Ru1 64.29(3) . . . . ?
Ru6 Ru2 Ru3 Ru1 -13.45(2) . . . . ?
C101 Ru1 Ru3 C303 120.1(3) . . . . ?
C102 Ru1 Ru3 C303 30.7(3) . . . . ?
N1 Ru1 Ru3 C303 -139.1(2) . . . . ?
Ru2 Ru1 Ru3 C303 -87.2(2) . . . . ?
Ru4 Ru1 Ru3 C303 -146.6(2) . . . . ?
Ru6 Ru1 Ru3 C303 -74.6(2) . . . . ?
C101 Ru1 Ru3 C302 -159.6(6) . . . . ?
C102 Ru1 Ru3 C302 111.0(6) . . . . ?
N1 Ru1 Ru3 C302 -58.8(6) . . . . ?
Ru2 Ru1 Ru3 C302 -6.9(6) . . . . ?
Ru4 Ru1 Ru3 C302 -66.4(6) . . . . ?
Ru6 Ru1 Ru3 C302 5.7(6) . . . . ?
C101 Ru1 Ru3 C301 28.4(3) . . . . ?
C102 Ru1 Ru3 C301 -60.9(3) . . . . ?
N1 Ru1 Ru3 C301 129.3(3) . . . . ?
Ru2 Ru1 Ru3 C301 -178.8(2) . . . . ?
Ru4 Ru1 Ru3 C301 121.7(2) . . . . ?
Ru6 Ru1 Ru3 C301 -166.2(2) . . . . ?
C101 Ru1 Ru3 N2 -66.1(3) . . . . ?
C102 Ru1 Ru3 N2 -155.5(3) . . . . ?
N1 Ru1 Ru3 N2 34.76(19) . . . . ?
Ru2 Ru1 Ru3 N2 86.64(14) . . . . ?
Ru4 Ru1 Ru3 N2 27.19(14) . . . . ?
Ru6 Ru1 Ru3 N2 99.22(14) . . . . ?
C101 Ru1 Ru3 Ru2 -152.7(2) . . . . ?
C102 Ru1 Ru3 Ru2 117.9(2) . . . . ?
N1 Ru1 Ru3 Ru2 -51.87(13) . . . . ?
Ru4 Ru1 Ru3 Ru2 -59.45(3) . . . . ?
Ru6 Ru1 Ru3 Ru2 12.59(2) . . . . ?
O400 C400 Ru4 C402 37.1(9) . . . . ?
Ru5 C400 Ru4 C402 -138.5(3) . . . . ?
O400 C400 Ru4 C401 -51.8(9) . . . . ?
Ru5 C400 Ru4 C401 132.5(3) . . . . ?
O400 C400 Ru4 N1 -154.1(8) . . . . ?
Ru5 C400 Ru4 N1 30.3(2) . . . . ?
O400 C400 Ru4 Ru5 175.6(10) . . . . ?
O400 C400 Ru4 Ru1 -174.5(7) . . . . ?
Ru5 C400 Ru4 Ru1 9.8(4) . . . . ?
O400 C400 Ru4 Ru6 129.4(8) . . . . ?
Ru5 C400 Ru4 Ru6 -46.21(17) . . . . ?
C1 N1 Ru4 C402 -157.6(11) . . . . ?
Ru1 N1 Ru4 C402 -46.0(12) . . . . ?
Ru2 N1 Ru4 C402 21.2(12) . . . . ?
Ru5 N1 Ru4 C402 88.0(11) . . . . ?
C1 N1 Ru4 C401 -8.5(5) . . . . ?
Ru1 N1 Ru4 C401 103.1(3) . . . . ?
Ru2 N1 Ru4 C401 170.3(3) . . . . ?
Ru5 N1 Ru4 C401 -122.9(3) . . . . ?
C1 N1 Ru4 C400 85.8(4) . . . . ?
Ru1 N1 Ru4 C400 -162.6(2) . . . . ?
Ru2 N1 Ru4 C400 -95.4(3) . . . . ?
Ru5 N1 Ru4 C400 -28.6(2) . . . . ?
C1 N1 Ru4 Ru5 114.4(5) . . . . ?
Ru1 N1 Ru4 Ru5 -134.06(19) . . . . ?
Ru2 N1 Ru4 Ru5 -66.9(2) . . . . ?
C1 N1 Ru4 Ru1 -111.5(4) . . . . ?
Ru2 N1 Ru4 Ru1 67.2(2) . . . . ?
Ru5 N1 Ru4 Ru1 134.06(19) . . . . ?
C1 N1 Ru4 Ru6 -178.7(4) . . . . ?
Ru1 N1 Ru4 Ru6 -67.20(10) . . . . ?
Ru2 N1 Ru4 Ru6 0.0(2) . . . . ?
Ru5 N1 Ru4 Ru6 66.86(9) . . . . ?
C101 Ru1 Ru4 C402 -97.9(3) . . . . ?
C102 Ru1 Ru4 C402 2.2(4) . . . . ?
N1 Ru1 Ru4 C402 169.5(3) . . . . ?
Ru3 Ru1 Ru4 C402 178.8(3) . . . . ?
Ru2 Ru1 Ru4 C402 131.4(3) . . . . ?
Ru6 Ru1 Ru4 C402 75.7(3) . . . . ?
C101 Ru1 Ru4 C401 1.5(3) . . . . ?
C102 Ru1 Ru4 C401 101.5(4) . . . . ?
N1 Ru1 Ru4 C401 -91.1(3) . . . . ?
Ru3 Ru1 Ru4 C401 -81.8(2) . . . . ?
Ru2 Ru1 Ru4 C401 -129.2(2) . . . . ?
Ru6 Ru1 Ru4 C401 175.0(2) . . . . ?
C101 Ru1 Ru4 C400 119.6(3) . . . . ?
C102 Ru1 Ru4 C400 -140.3(4) . . . . ?
N1 Ru1 Ru4 C400 27.0(3) . . . . ?
Ru3 Ru1 Ru4 C400 36.4(3) . . . . ?
Ru2 Ru1 Ru4 C400 -11.0(3) . . . . ?
Ru6 Ru1 Ru4 C400 -66.8(3) . . . . ?
C101 Ru1 Ru4 N1 92.6(3) . . . . ?
C102 Ru1 Ru4 N1 -167.4(3) . . . . ?
Ru3 Ru1 Ru4 N1 9.31(16) . . . . ?
Ru2 Ru1 Ru4 N1 -38.09(16) . . . . ?
Ru6 Ru1 Ru4 N1 -93.87(16) . . . . ?
C101 Ru1 Ru4 Ru5 127.0(2) . . . . ?
C102 Ru1 Ru4 Ru5 -133.0(3) . . . . ?
N1 Ru1 Ru4 Ru5 34.38(16) . . . . ?
Ru3 Ru1 Ru4 Ru5 43.68(3) . . . . ?
Ru2 Ru1 Ru4 Ru5 -3.71(2) . . . . ?
Ru6 Ru1 Ru4 Ru5 -59.493(18) . . . . ?
C101 Ru1 Ru4 Ru6 -173.6(2) . . . . ?
C102 Ru1 Ru4 Ru6 -73.5(3) . . . . ?
N1 Ru1 Ru4 Ru6 93.87(16) . . . . ?
Ru3 Ru1 Ru4 Ru6 103.18(3) . . . . ?
Ru2 Ru1 Ru4 Ru6 55.779(18) . . . . ?
O400 C400 Ru5 C502 -33.1(8) . . . . ?
Ru4 C400 Ru5 C502 142.7(2) . . . . ?
O400 C400 Ru5 C501 54.3(8) . . . . ?
Ru4 C400 Ru5 C501 -129.9(2) . . . . ?
O400 C400 Ru5 N1 153.5(8) . . . . ?
Ru4 C400 Ru5 N1 -30.7(2) . . . . ?
O400 C400 Ru5 Ru4 -175.8(9) . . . . ?
O400 C400 Ru5 Ru2 -180.0(6) . . . . ?
Ru4 C400 Ru5 Ru2 -4.1(4) . . . . ?
O400 C400 Ru5 Ru6 -131.7(8) . . . . ?
Ru4 C400 Ru5 Ru6 44.08(16) . . . . ?
C1 N1 Ru5 C501 13.7(5) . . . . ?
Ru1 N1 Ru5 C501 -167.8(3) . . . . ?
Ru2 N1 Ru5 C501 -101.5(2) . . . . ?
Ru4 N1 Ru5 C501 130.8(2) . . . . ?
C1 N1 Ru5 C400 -88.2(4) . . . . ?
Ru1 N1 Ru5 C400 90.4(3) . . . . ?
Ru2 N1 Ru5 C400 156.6(2) . . . . ?
Ru4 N1 Ru5 C400 28.9(2) . . . . ?
C1 N1 Ru5 Ru4 -117.1(4) . . . . ?
Ru1 N1 Ru5 Ru4 61.5(2) . . . . ?
Ru2 N1 Ru5 Ru4 127.75(18) . . . . ?
C1 N1 Ru5 Ru2 115.2(4) . . . . ?
Ru1 N1 Ru5 Ru2 -66.3(2) . . . . ?
Ru4 N1 Ru5 Ru2 -127.75(18) . . . . ?
C1 N1 Ru5 Ru6 179.3(4) . . . . ?
Ru1 N1 Ru5 Ru6 -2.2(2) . . . . ?
Ru2 N1 Ru5 Ru6 64.09(9) . . . . ?
Ru4 N1 Ru5 Ru6 -63.65(9) . . . . ?
C402 Ru4 Ru5 C502 5.4(4) . . . . ?
C401 Ru4 Ru5 C502 -111.6(4) . . . . ?
C400 Ru4 Ru5 C502 -50.2(4) . . . . ?
N1 Ru4 Ru5 C502 169.7(3) . . . . ?
Ru1 Ru4 Ru5 C502 136.3(3) . . . . ?
Ru6 Ru4 Ru5 C502 76.5(3) . . . . ?
C402 Ru4 Ru5 C501 125.9(4) . . . . ?
C401 Ru4 Ru5 C501 9.0(4) . . . . ?
C400 Ru4 Ru5 C501 70.4(3) . . . . ?
N1 Ru4 Ru5 C501 -69.8(3) . . . . ?
Ru1 Ru4 Ru5 C501 -103.2(2) . . . . ?
Ru6 Ru4 Ru5 C501 -163.0(2) . . . . ?
C402 Ru4 Ru5 C400 55.5(4) . . . . ?
C401 Ru4 Ru5 C400 -61.4(3) . . . . ?
N1 Ru4 Ru5 C400 -140.1(3) . . . . ?
Ru1 Ru4 Ru5 C400 -173.6(2) . . . . ?
Ru6 Ru4 Ru5 C400 126.6(2) . . . . ?
C402 Ru4 Ru5 N1 -164.3(3) . . . . ?
C401 Ru4 Ru5 N1 78.7(3) . . . . ?
C400 Ru4 Ru5 N1 140.1(3) . . . . ?
Ru1 Ru4 Ru5 N1 -33.42(16) . . . . ?
Ru6 Ru4 Ru5 N1 -93.23(16) . . . . ?
C402 Ru4 Ru5 Ru2 -127.3(3) . . . . ?
C401 Ru4 Ru5 Ru2 115.8(2) . . . . ?
C400 Ru4 Ru5 Ru2 177.2(2) . . . . ?
N1 Ru4 Ru5 Ru2 37.06(16) . . . . ?
Ru1 Ru4 Ru5 Ru2 3.637(19) . . . . ?
Ru6 Ru4 Ru5 Ru2 -56.171(18) . . . . ?
C402 Ru4 Ru5 Ru6 -71.1(3) . . . . ?
C401 Ru4 Ru5 Ru6 172.0(2) . . . . ?
C400 Ru4 Ru5 Ru6 -126.6(2) . . . . ?
N1 Ru4 Ru5 Ru6 93.23(16) . . . . ?
Ru1 Ru4 Ru5 Ru6 59.808(19) . . . . ?
C201 Ru2 Ru5 C502 82.1(3) . . . . ?
C202 Ru2 Ru5 C502 -8.3(4) . . . . ?
N1 Ru2 Ru5 C502 -175.1(3) . . . . ?
Ru3 Ru2 Ru5 C502 168.8(2) . . . . ?
Ru1 Ru2 Ru5 C502 -139.8(2) . . . . ?
Ru6 Ru2 Ru5 C502 -80.4(2) . . . . ?
C201 Ru2 Ru5 C501 -13.9(3) . . . . ?
C202 Ru2 Ru5 C501 -104.3(3) . . . . ?
N1 Ru2 Ru5 C501 89.0(3) . . . . ?
Ru3 Ru2 Ru5 C501 72.9(2) . . . . ?
Ru1 Ru2 Ru5 C501 124.3(2) . . . . ?
Ru6 Ru2 Ru5 C501 -176.3(2) . . . . ?
C201 Ru2 Ru5 C400 -138.7(3) . . . . ?
C202 Ru2 Ru5 C400 130.9(4) . . . . ?
N1 Ru2 Ru5 C400 -35.9(3) . . . . ?
Ru3 Ru2 Ru5 C400 -52.0(3) . . . . ?
Ru1 Ru2 Ru5 C400 -0.5(3) . . . . ?
Ru6 Ru2 Ru5 C400 58.8(3) . . . . ?
C201 Ru2 Ru5 N1 -102.8(3) . . . . ?
C202 Ru2 Ru5 N1 166.7(3) . . . . ?
Ru3 Ru2 Ru5 N1 -16.10(16) . . . . ?
Ru1 Ru2 Ru5 N1 35.31(16) . . . . ?
Ru6 Ru2 Ru5 N1 94.67(16) . . . . ?
C201 Ru2 Ru5 Ru4 -141.8(2) . . . . ?
C202 Ru2 Ru5 Ru4 127.8(3) . . . . ?
N1 Ru2 Ru5 Ru4 -38.97(16) . . . . ?
Ru3 Ru2 Ru5 Ru4 -55.08(3) . . . . ?
Ru1 Ru2 Ru5 Ru4 -3.662(19) . . . . ?
Ru6 Ru2 Ru5 Ru4 55.701(18) . . . . ?
C201 Ru2 Ru5 Ru6 162.5(2) . . . . ?
C202 Ru2 Ru5 Ru6 72.1(3) . . . . ?
N1 Ru2 Ru5 Ru6 -94.67(16) . . . . ?
Ru3 Ru2 Ru5 Ru6 -110.78(3) . . . . ?
Ru1 Ru2 Ru5 Ru6 -59.363(18) . . . . ?
C402 Ru4 Ru6 C603 52.8(3) . . . . ?
C400 Ru4 Ru6 C603 -40.9(3) . . . . ?
N1 Ru4 Ru6 C603 -131.7(2) . . . . ?
Ru5 Ru4 Ru6 C603 -77.8(2) . . . . ?
Ru1 Ru4 Ru6 C603 176.4(2) . . . . ?
C402 Ru4 Ru6 C601 -42.1(3) . . . . ?
C400 Ru4 Ru6 C601 -135.8(3) . . . . ?
N1 Ru4 Ru6 C601 133.4(2) . . . . ?
Ru5 Ru4 Ru6 C601 -172.8(2) . . . . ?
Ru1 Ru4 Ru6 C601 81.5(2) . . . . ?
C402 Ru4 Ru6 Ru2 -175.5(2) . . . . ?
C400 Ru4 Ru6 Ru2 90.81(17) . . . . ?
N1 Ru4 Ru6 Ru2 0.00(12) . . . . ?
Ru5 Ru4 Ru6 Ru2 53.831(17) . . . . ?
Ru1 Ru4 Ru6 Ru2 -51.902(17) . . . . ?
C402 Ru4 Ru6 Ru5 130.7(2) . . . . ?
C400 Ru4 Ru6 Ru5 36.98(17) . . . . ?
N1 Ru4 Ru6 Ru5 -53.83(12) . . . . ?
Ru1 Ru4 Ru6 Ru5 -105.73(2) . . . . ?
C402 Ru4 Ru6 Ru1 -123.6(2) . . . . ?
C400 Ru4 Ru6 Ru1 142.71(18) . . . . ?
N1 Ru4 Ru6 Ru1 51.90(12) . . . . ?
Ru5 Ru4 Ru6 Ru1 105.73(2) . . . . ?
C201 Ru2 Ru6 C603 -6.5(5) . . . . ?
C202 Ru2 Ru6 C603 -105.9(4) . . . . ?
N1 Ru2 Ru6 C603 80.1(3) . . . . ?
Ru3 Ru2 Ru6 C603 145.8(3) . . . . ?
Ru1 Ru2 Ru6 C603 132.8(3) . . . . ?
Ru5 Ru2 Ru6 C603 27.0(3) . . . . ?
C201 Ru2 Ru6 C601 -163.2(5) . . . . ?
C202 Ru2 Ru6 C601 97.5(4) . . . . ?
N1 Ru2 Ru6 C601 -76.6(3) . . . . ?
Ru3 Ru2 Ru6 C601 -10.8(3) . . . . ?
Ru1 Ru2 Ru6 C601 -23.9(3) . . . . ?
Ru5 Ru2 Ru6 C601 -129.7(3) . . . . ?
C201 Ru2 Ru6 C602 95.6(4) . . . . ?
C202 Ru2 Ru6 C602 -3.8(3) . . . . ?
N1 Ru2 Ru6 C602 -177.8(2) . . . . ?
Ru3 Ru2 Ru6 C602 -112.1(2) . . . . ?
Ru1 Ru2 Ru6 C602 -125.1(2) . . . . ?
Ru5 Ru2 Ru6 C602 129.1(2) . . . . ?
C201 Ru2 Ru6 Ru4 -86.6(4) . . . . ?
C202 Ru2 Ru6 Ru4 174.0(2) . . . . ?
N1 Ru2 Ru6 Ru4 0.00(13) . . . . ?
Ru3 Ru2 Ru6 Ru4 65.77(3) . . . . ?
Ru1 Ru2 Ru6 Ru4 52.725(18) . . . . ?
Ru5 Ru2 Ru6 Ru4 -53.074(18) . . . . ?
C201 Ru2 Ru6 Ru5 -33.5(4) . . . . ?
C202 Ru2 Ru6 Ru5 -132.9(2) . . . . ?
N1 Ru2 Ru6 Ru5 53.07(13) . . . . ?
Ru3 Ru2 Ru6 Ru5 118.84(3) . . . . ?
Ru1 Ru2 Ru6 Ru5 105.80(2) . . . . ?
C201 Ru2 Ru6 Ru1 -139.3(4) . . . . ?
C202 Ru2 Ru6 Ru1 121.3(2) . . . . ?
N1 Ru2 Ru6 Ru1 -52.73(13) . . . . ?
Ru3 Ru2 Ru6 Ru1 13.04(2) . . . . ?
Ru5 Ru2 Ru6 Ru1 -105.80(2) . . . . ?
C502 Ru5 Ru6 C603 -35.9(3) . . . . ?
C501 Ru5 Ru6 C603 -146.2(8) . . . . ?
C400 Ru5 Ru6 C603 56.0(3) . . . . ?
N1 Ru5 Ru6 C603 148.6(3) . . . . ?
Ru4 Ru5 Ru6 C603 93.2(2) . . . . ?
Ru2 Ru5 Ru6 C603 -159.4(2) . . . . ?
C502 Ru5 Ru6 C601 -118.1(4) . . . . ?
C501 Ru5 Ru6 C601 131.6(8) . . . . ?
C400 Ru5 Ru6 C601 -26.2(4) . . . . ?
N1 Ru5 Ru6 C601 66.5(3) . . . . ?
Ru4 Ru5 Ru6 C601 11.0(3) . . . . ?
Ru2 Ru5 Ru6 C601 118.4(3) . . . . ?
C502 Ru5 Ru6 C602 53.6(3) . . . . ?
C501 Ru5 Ru6 C602 -56.7(8) . . . . ?
C400 Ru5 Ru6 C602 145.5(3) . . . . ?
N1 Ru5 Ru6 C602 -121.8(3) . . . . ?
Ru4 Ru5 Ru6 C602 -177.3(2) . . . . ?
Ru2 Ru5 Ru6 C602 -69.9(2) . . . . ?
C502 Ru5 Ru6 Ru4 -129.2(2) . . . . ?
C501 Ru5 Ru6 Ru4 120.6(8) . . . . ?
C400 Ru5 Ru6 Ru4 -37.22(18) . . . . ?
N1 Ru5 Ru6 Ru4 55.43(13) . . . . ?
Ru2 Ru5 Ru6 Ru4 107.39(2) . . . . ?
C502 Ru5 Ru6 Ru2 123.5(2) . . . . ?
C501 Ru5 Ru6 Ru2 13.2(7) . . . . ?
C400 Ru5 Ru6 Ru2 -144.60(18) . . . . ?
N1 Ru5 Ru6 Ru2 -51.96(13) . . . . ?
Ru4 Ru5 Ru6 Ru2 -107.39(2) . . . . ?
C502 Ru5 Ru6 Ru1 176.7(2) . . . . ?
C501 Ru5 Ru6 Ru1 66.4(8) . . . . ?
C400 Ru5 Ru6 Ru1 -91.36(18) . . . . ?
N1 Ru5 Ru6 Ru1 1.29(13) . . . . ?
Ru4 Ru5 Ru6 Ru1 -54.139(18) . . . . ?
Ru2 Ru5 Ru6 Ru1 53.248(17) . . . . ?
C101 Ru1 Ru6 C603 11.4(6) . . . . ?
C102 Ru1 Ru6 C603 125.2(4) . . . . ?
N1 Ru1 Ru6 C603 -61.1(4) . . . . ?
Ru3 Ru1 Ru6 C603 -126.8(3) . . . . ?
Ru2 Ru1 Ru6 C603 -114.5(3) . . . . ?
Ru4 Ru1 Ru6 C603 -5.8(3) . . . . ?
C101 Ru1 Ru6 C601 -71.9(6) . . . . ?
C102 Ru1 Ru6 C601 41.8(3) . . . . ?
N1 Ru1 Ru6 C601 -144.4(3) . . . . ?
Ru3 Ru1 Ru6 C601 149.9(2) . . . . ?
Ru2 Ru1 Ru6 C601 162.2(2) . . . . ?
Ru4 Ru1 Ru6 C601 -89.2(2) . . . . ?
C101 Ru1 Ru6 C602 -162.3(6) . . . . ?
C102 Ru1 Ru6 C602 -48.5(3) . . . . ?
N1 Ru1 Ru6 C602 125.2(3) . . . . ?
Ru3 Ru1 Ru6 C602 59.5(2) . . . . ?
Ru2 Ru1 Ru6 C602 71.8(2) . . . . ?
Ru4 Ru1 Ru6 C602 -179.5(2) . . . . ?
C101 Ru1 Ru6 Ru4 17.3(6) . . . . ?
C102 Ru1 Ru6 Ru4 131.0(2) . . . . ?
N1 Ru1 Ru6 Ru4 -55.26(13) . . . . ?
Ru3 Ru1 Ru6 Ru4 -120.97(3) . . . . ?
Ru2 Ru1 Ru6 Ru4 -108.64(2) . . . . ?
C101 Ru1 Ru6 Ru2 125.9(6) . . . . ?
C102 Ru1 Ru6 Ru2 -120.4(2) . . . . ?
N1 Ru1 Ru6 Ru2 53.38(13) . . . . ?
Ru3 Ru1 Ru6 Ru2 -12.33(2) . . . . ?
Ru4 Ru1 Ru6 Ru2 108.64(2) . . . . ?
C101 Ru1 Ru6 Ru5 71.2(6) . . . . ?
C102 Ru1 Ru6 Ru5 -175.1(2) . . . . ?
N1 Ru1 Ru6 Ru5 -1.32(13) . . . . ?
Ru3 Ru1 Ru6 Ru5 -67.02(3) . . . . ?
Ru2 Ru1 Ru6 Ru5 -54.697(17) . . . . ?
Ru4 Ru1 Ru6 Ru5 53.942(17) . . . . ?
